data_4310344
loop_
_publ_author_name
'Christine M. Thomas'
'Jonas C. Peters'

_publ_section_title
;
 Coordinating Anions: (Phosphino)tetraphenylborate Ligands as New Reagents
 for Synthesis
;
_journal_name_full 'Inorganic Chemistry'
_journal_page_first 8
_journal_page_last 10
_journal_paper_doi 10.1021/ic0350234
_journal_volume 43
_journal_year 2004
_chemical_formula_sum 'C44 H49 B N P'
_chemical_formula_weight 633.62
_chemical_name_systematic
; 
 ? 
;
_space_group_IT_number 14
_symmetry_cell_setting monoclinic
_symmetry_space_group_name_Hall '-P 2ybc'
_symmetry_space_group_name_H-M 'P 1 21/c 1'
_atom_sites_solution_hydrogens geom
_atom_sites_solution_primary direct
_atom_sites_solution_secondary difmap
_audit_creation_method SHELXL-97
_cell_angle_alpha 90.00
_cell_angle_beta 90.4990(10)
_cell_angle_gamma 90.00
_cell_formula_units_Z 8
_cell_length_a 18.0519(13)
_cell_length_b 10.4941(8)
_cell_length_c 38.060(3)
_cell_measurement_temperature 98(2)
_cell_volume 7209.8(9)
_computing_cell_refinement 'Bruker SMART'
_computing_data_collection 'Bruker SMART'
_computing_data_reduction 'Bruker SAINT'
_computing_molecular_graphics 'Bruker SHELXTL'
_computing_publication_material 'Bruker SHELXTL'
_computing_structure_refinement 'SHELXL-97 (Sheldrick, 1997)'
_computing_structure_solution 'SHELXS-97 (Sheldrick, 1990)'
_diffrn_ambient_temperature 98(2)
_diffrn_measured_fraction_theta_full 0.931
_diffrn_measured_fraction_theta_max 0.931
_diffrn_measurement_device_type 'CCD area detector'
_diffrn_measurement_method 'phi and omega scans'
_diffrn_radiation_monochromator graphite
_diffrn_radiation_source 'fine-focus sealed tube'
_diffrn_radiation_type MoK\a
_diffrn_radiation_wavelength 0.71073
_diffrn_reflns_av_R_equivalents 0.1101
_diffrn_reflns_av_sigmaI/netI 0.0967
_diffrn_reflns_limit_h_max 23
_diffrn_reflns_limit_h_min -24
_diffrn_reflns_limit_k_max 14
_diffrn_reflns_limit_k_min -13
_diffrn_reflns_limit_l_max 50
_diffrn_reflns_limit_l_min -49
_diffrn_reflns_number 122531
_diffrn_reflns_theta_full 28.58
_diffrn_reflns_theta_max 28.58
_diffrn_reflns_theta_min 1.55
_exptl_absorpt_coefficient_mu 0.108
_exptl_absorpt_correction_type none
_exptl_crystal_colour colorless
_exptl_crystal_density_diffrn 1.167
_exptl_crystal_density_method 'not measured'
_exptl_crystal_description plate
_exptl_crystal_F_000 2720
_exptl_crystal_size_max 0.581
_exptl_crystal_size_mid 0.24
_exptl_crystal_size_min 0.085
_refine_diff_density_max 1.538
_refine_diff_density_min -1.535
_refine_diff_density_rms 0.084
_refine_ls_extinction_method none
_refine_ls_goodness_of_fit_ref 2.159
_refine_ls_hydrogen_treatment mixed
_refine_ls_matrix_type full
_refine_ls_number_parameters 856
_refine_ls_number_reflns 17132
_refine_ls_number_restraints 0
_refine_ls_restrained_S_all 2.159
_refine_ls_R_factor_all 0.1742
_refine_ls_R_factor_gt 0.0903
_refine_ls_shift/su_max 0.005
_refine_ls_shift/su_mean 0.000
_refine_ls_structure_factor_coef Fsqd
_refine_ls_weighting_details 'calc w=1/[\s^2^(Fo^2^)+(0.0000P)^2^+0.0000P] where P=(Fo^2^+2Fc^2^)/3'
_refine_ls_weighting_scheme calc
_refine_ls_wR_factor_gt 0.1242
_refine_ls_wR_factor_ref 0.1309
_reflns_number_gt 8945
_reflns_number_total 17132
_reflns_threshold_expression >2sigma(I)
_cod_data_source_file ic0350234si20030831_081910_1.cif
_cod_data_source_block cmt07
_cod_depositor_comments
;
The following automatic conversions were performed:
'_symmetry_cell_setting' value 'Monoclinic' changed to 'monoclinic'
according to '/home/saulius/struct/CIF-dictionaries/cif_core.dic'
dictionary named 'cif_core.dic' version 2.4.1 from 2010-06-29.

Automatic conversion script
Id: cif_fix_enum 1527 2010-12-29 10:47:43Z saulius 
;
_cod_original_cell_volume 7209.7(9)
_cod_database_code 4310344

loop_
_symmetry_equiv_pos_as_xyz
'x, y, z'
'-x, y+1/2, -z+1/2'
'-x, -y, -z'
'x, -y-1/2, z-1/2'

loop_
_atom_site_label
_atom_site_type_symbol
_atom_site_fract_x
_atom_site_fract_y
_atom_site_fract_z
_atom_site_U_iso_or_equiv
_atom_site_adp_type
_atom_site_occupancy
_atom_site_symmetry_multiplicity
_atom_site_calc_flag
_atom_site_refinement_flags
_atom_site_disorder_assembly
_atom_site_disorder_group
B1 B 0.1098(2) 0.8608(3) 0.09354(10) 0.0176(9) Uani 1 1 d . . .
P1 P 0.16107(5) 1.22467(9) 0.18862(2) 0.0297(2) Uani 1 1 d . . .
C1 C 0.11442(16) 0.7051(3) 0.08774(9) 0.0228(8) Uani 1 1 d . . .
C2 C 0.12778(19) 0.6206(3) 0.11481(11) 0.0407(10) Uani 1 1 d . . .
H2 H 0.1371 0.6524 0.1378 0.049 Uiso 1 1 calc R . .
C3 C 0.1278(2) 0.4853(4) 0.10896(13) 0.0486(12) Uani 1 1 d . . .
H3 H 0.1372 0.4276 0.1277 0.058 Uiso 1 1 calc R . .
C4 C 0.11392(19) 0.4418(4) 0.07556(13) 0.0485(12) Uani 1 1 d . . .
H4 H 0.1155 0.3527 0.0713 0.058 Uiso 1 1 calc R . .
C5 C 0.0981(2) 0.5205(4) 0.04842(12) 0.0485(12) Uani 1 1 d . . .
H5 H 0.0865 0.4880 0.0257 0.058 Uiso 1 1 calc R . .
C6 C 0.09950(19) 0.6508(3) 0.05497(10) 0.0357(10) Uani 1 1 d . . .
H6 H 0.0896 0.7067 0.0358 0.043 Uiso 1 1 calc R . .
C7 C 0.13980(17) 0.9370(3) 0.05874(8) 0.0199(8) Uani 1 1 d . . .
C8 C 0.19822(18) 0.8909(3) 0.03854(8) 0.0273(9) Uani 1 1 d . . .
H8 H 0.2178 0.8091 0.0439 0.033 Uiso 1 1 calc R . .
C9 C 0.2290(2) 0.9589(4) 0.01107(9) 0.0354(10) Uani 1 1 d . . .
H9 H 0.2682 0.9230 -0.0022 0.042 Uiso 1 1 calc R . .
C10 C 0.2028(2) 1.0781(4) 0.00306(9) 0.0429(11) Uani 1 1 d . . .
H10 H 0.2245 1.1260 -0.0154 0.051 Uiso 1 1 calc R . .
C11 C 0.1451(2) 1.1277(4) 0.02174(10) 0.0424(10) Uani 1 1 d . . .
H11 H 0.1258 1.2094 0.0160 0.051 Uiso 1 1 calc R . .
C12 C 0.1150(2) 1.0577(3) 0.04921(9) 0.0364(10) Uani 1 1 d . . .
H12 H 0.0754 1.0942 0.0621 0.044 Uiso 1 1 calc R . .
C13 C 0.02263(17) 0.8857(3) 0.10190(9) 0.0196(8) Uani 1 1 d . . .
C14 C -0.0318(2) 0.9025(3) 0.07575(10) 0.0330(9) Uani 1 1 d . . .
H14 H -0.0166 0.9106 0.0520 0.040 Uiso 1 1 calc R . .
C15 C -0.1077(2) 0.9079(3) 0.08332(11) 0.0381(10) Uani 1 1 d . . .
H15 H -0.1430 0.9188 0.0649 0.046 Uiso 1 1 calc R . .
C16 C -0.1305(2) 0.8973(3) 0.11700(12) 0.0429(11) Uani 1 1 d . . .
H16 H -0.1818 0.9015 0.1222 0.052 Uiso 1 1 calc R . .
C17 C -0.0800(2) 0.8807(4) 0.14343(11) 0.0523(12) Uani 1 1 d . . .
H17 H -0.0958 0.8723 0.1671 0.063 Uiso 1 1 calc R . .
C18 C -0.00527(19) 0.8760(3) 0.13545(10) 0.0368(10) Uani 1 1 d . . .
H18 H 0.0290 0.8655 0.1543 0.044 Uiso 1 1 calc R . .
C19 C 0.16527(17) 0.9127(3) 0.12491(8) 0.0190(7) Uani 1 1 d . . .
C20 C 0.23350(18) 0.8574(3) 0.13334(8) 0.0233(8) Uani 1 1 d . . .
H20 H 0.2474 0.7812 0.1217 0.028 Uiso 1 1 calc R . .
C21 C 0.28185(18) 0.9093(3) 0.15807(8) 0.0263(8) Uani 1 1 d . . .
H21 H 0.3278 0.8688 0.1631 0.032 Uiso 1 1 calc R . .
C22 C 0.26300(18) 1.0193(3) 0.17522(9) 0.0270(9) Uani 1 1 d . . .
H22 H 0.2957 1.0541 0.1924 0.032 Uiso 1 1 calc R . .
C23 C 0.19630(18) 1.0803(3) 0.16763(8) 0.0225(8) Uani 1 1 d . . .
C24 C 0.15009(18) 1.0253(3) 0.14238(8) 0.0231(8) Uani 1 1 d . . .
H24 H 0.1051 1.0679 0.1368 0.028 Uiso 1 1 calc R . .
C25 C 0.24305(18) 1.2950(3) 0.20981(9) 0.0289(9) Uani 1 1 d . . .
C26 C 0.2769(2) 1.3968(3) 0.19295(9) 0.0332(9) Uani 1 1 d . . .
H26 H 0.2563 1.4294 0.1717 0.040 Uiso 1 1 calc R . .
C27 C 0.3404(2) 1.4506(3) 0.20699(10) 0.0384(10) Uani 1 1 d . . .
H27 H 0.3640 1.5189 0.1951 0.046 Uiso 1 1 calc R . .
C28 C 0.3696(2) 1.4054(3) 0.23819(10) 0.0359(10) Uani 1 1 d . . .
H28 H 0.4131 1.4431 0.2478 0.043 Uiso 1 1 calc R . .
C29 C 0.33617(19) 1.3063(3) 0.25530(10) 0.0345(10) Uani 1 1 d . . .
H29 H 0.3562 1.2760 0.2769 0.041 Uiso 1 1 calc R . .
C30 C 0.27362(19) 1.2507(3) 0.24122(9) 0.0304(9) Uani 1 1 d . . .
H30 H 0.2510 1.1814 0.2531 0.036 Uiso 1 1 calc R . .
C31 C 0.11354(19) 1.1585(3) 0.22655(9) 0.0302(9) Uani 1 1 d . . .
C32 C 0.11336(19) 1.0302(3) 0.23601(10) 0.0337(9) Uani 1 1 d . . .
H32 H 0.1411 0.9715 0.2224 0.040 Uiso 1 1 calc R . .
C33 C 0.0743(2) 0.9858(4) 0.26448(10) 0.0402(10) Uani 1 1 d . . .
H33 H 0.0748 0.8974 0.2699 0.048 Uiso 1 1 calc R . .
C34 C 0.03420(19) 1.0689(4) 0.28517(10) 0.0425(11) Uani 1 1 d . . .
H34 H 0.0081 1.0389 0.3051 0.051 Uiso 1 1 calc R . .
C35 C 0.0331(2) 1.1968(4) 0.27613(10) 0.0437(11) Uani 1 1 d . . .
H35 H 0.0054 1.2552 0.2899 0.052 Uiso 1 1 calc R . .
C36 C 0.07176(19) 1.2402(4) 0.24735(9) 0.0360(10) Uani 1 1 d . . .
H36 H 0.0698 1.3282 0.2416 0.043 Uiso 1 1 calc R . .
B2 B 0.6141(2) 0.6265(3) 0.09594(9) 0.0171(8) Uani 1 1 d . . .
P2 P 0.62544(5) 0.28670(9) 0.20492(3) 0.0295(2) Uani 1 1 d . . .
C37 C 0.52483(17) 0.5948(3) 0.09102(8) 0.0184(7) Uani 1 1 d . . .
C38 C 0.47435(18) 0.6059(3) 0.11855(9) 0.0239(8) Uani 1 1 d . . .
H38 H 0.4929 0.6193 0.1417 0.029 Uiso 1 1 calc R . .
C39 C 0.39715(18) 0.5980(3) 0.11328(9) 0.0274(9) Uani 1 1 d . . .
H39 H 0.3645 0.6065 0.1326 0.033 Uiso 1 1 calc R . .
C40 C 0.36943(18) 0.5779(3) 0.07993(10) 0.0283(9) Uani 1 1 d . . .
H40 H 0.3174 0.5734 0.0762 0.034 Uiso 1 1 calc R . .
C41 C 0.41677(19) 0.5642(3) 0.05202(9) 0.0289(9) Uani 1 1 d . . .
H41 H 0.3976 0.5496 0.0290 0.035 Uiso 1 1 calc R . .
C42 C 0.49271(17) 0.5720(3) 0.05774(8) 0.0225(8) Uani 1 1 d . . .
H42 H 0.5246 0.5613 0.0382 0.027 Uiso 1 1 calc R . .
C43 C 0.61891(16) 0.7822(3) 0.09262(8) 0.0176(7) Uani 1 1 d . . .
C44 C 0.61929(17) 0.8638(3) 0.12156(9) 0.0226(8) Uani 1 1 d . . .
H44 H 0.6168 0.8282 0.1445 0.027 Uiso 1 1 calc R . .
C45 C 0.62322(17) 0.9962(3) 0.11802(9) 0.0268(9) Uani 1 1 d . . .
H45 H 0.6242 1.0487 0.1384 0.032 Uiso 1 1 calc R . .
C46 C 0.62569(17) 1.0508(3) 0.08511(10) 0.0294(9) Uani 1 1 d . . .
H46 H 0.6289 1.1407 0.0826 0.035 Uiso 1 1 calc R . .
C47 C 0.62343(17) 0.9737(3) 0.05603(10) 0.0311(9) Uani 1 1 d . . .
H47 H 0.6247 1.0100 0.0332 0.037 Uiso 1 1 calc R . .
C48 C 0.61929(18) 0.8432(3) 0.06007(9) 0.0272(9) Uani 1 1 d . . .
H48 H 0.6165 0.7920 0.0395 0.033 Uiso 1 1 calc R . .
C49 C 0.66173(17) 0.5539(3) 0.06498(8) 0.0190(8) Uani 1 1 d . . .
C50 C 0.72048(18) 0.6095(3) 0.04699(9) 0.0299(9) Uani 1 1 d . . .
H50 H 0.7346 0.6942 0.0528 0.036 Uiso 1 1 calc R . .
C51 C 0.7589(2) 0.5458(4) 0.02106(9) 0.0394(10) Uani 1 1 d . . .
H51 H 0.7978 0.5880 0.0091 0.047 Uiso 1 1 calc R . .
C52 C 0.7415(2) 0.4219(4) 0.01239(9) 0.0343(9) Uani 1 1 d . . .
H52 H 0.7666 0.3791 -0.0060 0.041 Uiso 1 1 calc R . .
C53 C 0.68680(19) 0.3619(3) 0.03098(9) 0.0313(9) Uani 1 1 d . . .
H53 H 0.6755 0.2751 0.0262 0.038 Uiso 1 1 calc R . .
C54 C 0.64828(18) 0.4264(3) 0.05646(8) 0.0262(8) Uani 1 1 d . . .
H54 H 0.6107 0.3822 0.0688 0.031 Uiso 1 1 calc R . .
C55 C 0.65128(17) 0.5764(3) 0.13278(8) 0.0183(7) Uani 1 1 d . . .
C56 C 0.62636(19) 0.4731(3) 0.15257(8) 0.0251(8) Uani 1 1 d . . .
H56 H 0.5815 0.4324 0.1457 0.030 Uiso 1 1 calc R . .
C57 C 0.66461(18) 0.4263(3) 0.18230(8) 0.0234(8) Uani 1 1 d . . .
C58 C 0.72994(19) 0.4846(3) 0.19273(9) 0.0273(9) Uani 1 1 d . . .
H58 H 0.7564 0.4543 0.2127 0.033 Uiso 1 1 calc R . .
C59 C 0.75637(18) 0.5872(3) 0.17380(8) 0.0266(8) Uani 1 1 d . . .
H59 H 0.8011 0.6277 0.1808 0.032 Uiso 1 1 calc R . .
C60 C 0.71779(17) 0.6308(3) 0.14468(8) 0.0222(8) Uani 1 1 d . . .
H60 H 0.7373 0.7012 0.1321 0.027 Uiso 1 1 calc R . .
C61 C 0.58295(18) 0.3578(3) 0.24389(9) 0.0276(9) Uani 1 1 d . . .
C62 C 0.55174(19) 0.2766(4) 0.26868(9) 0.0330(9) Uani 1 1 d . . .
H62 H 0.5538 0.1871 0.2651 0.040 Uiso 1 1 calc R . .
C63 C 0.5181(2) 0.3239(4) 0.29808(10) 0.0400(11) Uani 1 1 d . . .
H63 H 0.4970 0.2669 0.3146 0.048 Uiso 1 1 calc R . .
C64 C 0.51453(19) 0.4533(4) 0.30385(10) 0.0372(10) Uani 1 1 d . . .
H64 H 0.4908 0.4858 0.3242 0.045 Uiso 1 1 calc R . .
C65 C 0.54561(19) 0.5350(4) 0.27994(9) 0.0331(9) Uani 1 1 d . . .
H65 H 0.5442 0.6243 0.2840 0.040 Uiso 1 1 calc R . .
C66 C 0.57886(18) 0.4884(3) 0.25012(9) 0.0295(9) Uani 1 1 d . . .
H66 H 0.5993 0.5462 0.2336 0.035 Uiso 1 1 calc R . .
C67 C 0.70759(18) 0.2135(3) 0.22574(9) 0.0280(9) Uani 1 1 d . . .
C68 C 0.7382(2) 0.1069(3) 0.21001(10) 0.0355(9) Uani 1 1 d . . .
H68 H 0.7159 0.0728 0.1894 0.043 Uiso 1 1 calc R . .
C69 C 0.8009(2) 0.0494(4) 0.22397(11) 0.0468(11) Uani 1 1 d . . .
H69 H 0.8217 -0.0228 0.2127 0.056 Uiso 1 1 calc R . .
C70 C 0.8335(2) 0.0970(4) 0.25446(11) 0.0474(11) Uani 1 1 d . . .
H70 H 0.8766 0.0580 0.2641 0.057 Uiso 1 1 calc R . .
C71 C 0.8027(2) 0.2010(3) 0.27052(10) 0.0399(10) Uani 1 1 d . . .
H71 H 0.8241 0.2333 0.2916 0.048 Uiso 1 1 calc R . .
C72 C 0.74144(19) 0.2584(3) 0.25637(9) 0.0331(9) Uani 1 1 d . . .
H72 H 0.7213 0.3311 0.2677 0.040 Uiso 1 1 calc R . .
N1 N 0.39428(14) 0.1514(2) 0.07922(7) 0.0208(6) Uani 1 1 d . . .
C73 C 0.40036(18) 0.1917(3) 0.04117(8) 0.0277(9) Uani 1 1 d . . .
H73A H 0.3775 0.2770 0.0386 0.033 Uiso 1 1 calc R . .
H73B H 0.3711 0.1316 0.0266 0.033 Uiso 1 1 calc R . .
C74 C 0.47817(18) 0.1974(3) 0.02675(9) 0.0348(9) Uani 1 1 d . . .
H74A H 0.5072 0.2605 0.0400 0.052 Uiso 1 1 calc R . .
H74B H 0.4762 0.2219 0.0019 0.052 Uiso 1 1 calc R . .
H74C H 0.5016 0.1135 0.0290 0.052 Uiso 1 1 calc R . .
C75 C 0.43046(18) 0.0222(3) 0.08607(9) 0.0281(9) Uani 1 1 d . . .
H75A H 0.4847 0.0317 0.0834 0.034 Uiso 1 1 calc R . .
H75B H 0.4211 -0.0021 0.1108 0.034 Uiso 1 1 calc R . .
C76 C 0.40473(18) -0.0851(3) 0.06262(9) 0.0360(10) Uani 1 1 d . . .
H76A H 0.3511 -0.0959 0.0649 0.054 Uiso 1 1 calc R . .
H76B H 0.4299 -0.1641 0.0695 0.054 Uiso 1 1 calc R . .
H76C H 0.4165 -0.0650 0.0382 0.054 Uiso 1 1 calc R . .
C77 C 0.31288(16) 0.1413(3) 0.08840(9) 0.0242(8) Uani 1 1 d . . .
H77A H 0.3089 0.1018 0.1119 0.029 Uiso 1 1 calc R . .
H77B H 0.2886 0.0831 0.0714 0.029 Uiso 1 1 calc R . .
C78 C 0.27037(18) 0.2663(3) 0.08862(9) 0.0338(9) Uani 1 1 d . . .
H78A H 0.2931 0.3245 0.1057 0.051 Uiso 1 1 calc R . .
H78B H 0.2188 0.2501 0.0951 0.051 Uiso 1 1 calc R . .
H78C H 0.2719 0.3048 0.0652 0.051 Uiso 1 1 calc R . .
C79 C 0.43386(18) 0.2500(3) 0.10149(8) 0.0245(8) Uani 1 1 d . . .
H79A H 0.4872 0.2477 0.0958 0.029 Uiso 1 1 calc R . .
H79B H 0.4150 0.3353 0.0948 0.029 Uiso 1 1 calc R . .
C80 C 0.42607(19) 0.2347(3) 0.14052(8) 0.0363(10) Uani 1 1 d . . .
H80A H 0.3736 0.2386 0.1467 0.054 Uiso 1 1 calc R . .
H80B H 0.4530 0.3033 0.1526 0.054 Uiso 1 1 calc R . .
H80C H 0.4466 0.1522 0.1477 0.054 Uiso 1 1 calc R . .
N2 N 0.89002(16) 0.3264(3) 0.10492(9) 0.0409(9) Uani 1 1 d . . .
C81 C 0.9184(3) 0.3230(6) 0.14194(16) 0.117(2) Uani 1 1 d . . .
H81A H 0.9537 0.3950 0.1436 0.140 Uiso 1 1 calc R . .
H81B H 0.8754 0.3477 0.1564 0.140 Uiso 1 1 calc R . .
C82 C 0.9501(4) 0.2307(6) 0.15933(14) 0.146(3) Uani 1 1 d . . .
H82A H 0.9132 0.1868 0.1737 0.219 Uiso 1 1 calc R . .
H82B H 0.9891 0.2657 0.1746 0.219 Uiso 1 1 calc R . .
H82C H 0.9720 0.1702 0.1428 0.219 Uiso 1 1 calc R . .
C87 C 0.9393(3) 0.2548(6) 0.0831(2) 0.176(4) Uani 1 1 d . . .
H87A H 0.9402 0.1654 0.0914 0.211 Uiso 1 1 calc R . .
H87B H 0.9900 0.2897 0.0860 0.211 Uiso 1 1 calc R . .
C88 C 0.9187(4) 0.2556(5) 0.04380(14) 0.127(3) Uani 1 1 d . . .
H88A H 0.8967 0.1734 0.0373 0.190 Uiso 1 1 calc R . .
H88B H 0.9634 0.2700 0.0299 0.190 Uiso 1 1 calc R . .
H88C H 0.8830 0.3239 0.0391 0.190 Uiso 1 1 calc R . .
C84 C 0.7648(2) 0.2473(5) 0.12245(15) 0.103(2) Uani 1 1 d . . .
H84A H 0.7814 0.1947 0.1423 0.154 Uiso 1 1 calc R . .
H84B H 0.7320 0.1971 0.1071 0.154 Uiso 1 1 calc R . .
H84C H 0.7377 0.3215 0.1313 0.154 Uiso 1 1 calc R . .
C86 C 0.9161(3) 0.5576(5) 0.0919(2) 0.173(4) Uani 1 1 d . . .
H86A H 0.9198 0.5950 0.1155 0.259 Uiso 1 1 calc R . .
H86B H 0.8827 0.6093 0.0773 0.259 Uiso 1 1 calc R . .
H86C H 0.9653 0.5554 0.0812 0.259 Uiso 1 1 calc R . .
C83 C 0.8172(3) 0.2824(12) 0.10615(16) 0.333(9) Uani 1 1 d . . .
H83A H 0.7931 0.3498 0.0919 0.400 Uiso 1 1 calc R . .
H83B H 0.8215 0.2097 0.0897 0.400 Uiso 1 1 calc R . .
C85 C 0.8925(7) 0.4523(5) 0.09399(19) 0.325(9) Uani 1 1 d . . .
H85A H 0.8881 0.4357 0.0685 0.391 Uiso 1 1 calc R . .
H85B H 0.8414 0.4756 0.1008 0.391 Uiso 1 1 calc R . .

loop_
_atom_site_aniso_label
_atom_site_aniso_U_11
_atom_site_aniso_U_22
_atom_site_aniso_U_33
_atom_site_aniso_U_23
_atom_site_aniso_U_13
_atom_site_aniso_U_12
B1 0.018(2) 0.018(2) 0.017(2) -0.0018(17) 0.0022(17) -0.0019(17)
P1 0.0367(6) 0.0235(5) 0.0288(6) -0.0017(5) -0.0068(5) 0.0026(5)
C1 0.0112(17) 0.0202(19) 0.037(2) 0.0042(18) 0.0016(16) -0.0019(15)
C2 0.032(2) 0.029(2) 0.062(3) 0.010(2) -0.017(2) -0.0103(18)
C3 0.031(2) 0.032(3) 0.083(4) 0.020(2) -0.015(2) -0.0010(19)
C4 0.018(2) 0.029(3) 0.098(4) -0.003(3) 0.002(2) 0.0023(18)
C5 0.039(3) 0.035(3) 0.072(3) -0.019(2) 0.025(2) -0.010(2)
C6 0.040(2) 0.022(2) 0.046(3) -0.0060(19) 0.020(2) -0.0086(18)
C7 0.0238(19) 0.0170(19) 0.0190(19) -0.0058(15) -0.0017(15) -0.0052(15)
C8 0.033(2) 0.020(2) 0.029(2) -0.0018(17) 0.0038(17) -0.0079(17)
C9 0.046(2) 0.035(2) 0.025(2) -0.0106(18) 0.0139(19) -0.018(2)
C10 0.062(3) 0.041(3) 0.026(2) 0.006(2) 0.007(2) -0.025(2)
C11 0.061(3) 0.031(2) 0.035(2) 0.012(2) 0.002(2) -0.004(2)
C12 0.054(3) 0.026(2) 0.029(2) 0.0024(18) 0.0093(19) 0.003(2)
C13 0.0231(19) 0.0078(17) 0.028(2) -0.0015(15) -0.0028(16) 0.0024(14)
C14 0.038(2) 0.019(2) 0.041(2) -0.0100(18) -0.0066(19) 0.0010(18)
C15 0.025(2) 0.023(2) 0.066(3) -0.011(2) -0.017(2) 0.0010(18)
C16 0.022(2) 0.019(2) 0.087(4) 0.004(2) 0.005(2) -0.0035(18)
C17 0.037(3) 0.060(3) 0.060(3) 0.019(3) 0.019(2) 0.002(2)
C18 0.024(2) 0.051(3) 0.036(2) 0.011(2) 0.0074(18) -0.0044(19)
C19 0.0202(18) 0.0167(18) 0.0200(18) 0.0057(15) 0.0027(15) -0.0026(15)
C20 0.030(2) 0.0175(19) 0.022(2) 0.0014(15) -0.0007(16) -0.0019(16)
C21 0.0232(19) 0.027(2) 0.029(2) 0.0069(18) -0.0047(16) 0.0013(17)
C22 0.028(2) 0.032(2) 0.022(2) 0.0024(17) -0.0073(16) -0.0040(17)
C23 0.029(2) 0.0159(19) 0.0223(19) -0.0012(16) -0.0025(16) 0.0001(16)
C24 0.0239(19) 0.027(2) 0.0186(19) 0.0021(16) -0.0047(15) 0.0037(16)
C25 0.030(2) 0.026(2) 0.031(2) -0.0036(18) -0.0041(17) 0.0009(17)
C26 0.044(2) 0.029(2) 0.027(2) -0.0039(18) -0.0032(19) 0.0004(19)
C27 0.048(3) 0.029(2) 0.038(2) 0.0002(19) 0.003(2) -0.009(2)
C28 0.035(2) 0.028(2) 0.044(3) -0.005(2) 0.001(2) -0.0044(19)
C29 0.036(2) 0.027(2) 0.040(2) 0.0012(19) -0.0057(19) -0.0018(18)
C30 0.033(2) 0.023(2) 0.035(2) -0.0006(17) -0.0059(18) -0.0041(17)
C31 0.029(2) 0.026(2) 0.035(2) -0.0115(18) -0.0136(18) 0.0067(17)
C32 0.029(2) 0.035(2) 0.038(2) -0.0027(19) -0.0015(19) -0.0010(18)
C33 0.035(2) 0.035(2) 0.050(3) 0.006(2) -0.006(2) -0.005(2)
C34 0.027(2) 0.067(3) 0.033(2) 0.002(2) 0.0003(18) -0.006(2)
C35 0.035(3) 0.049(3) 0.048(3) -0.022(2) -0.001(2) 0.002(2)
C36 0.031(2) 0.039(3) 0.038(2) -0.007(2) 0.0017(19) -0.0005(19)
B2 0.023(2) 0.018(2) 0.011(2) 0.0001(16) 0.0042(16) -0.0021(17)
P2 0.0332(6) 0.0233(5) 0.0319(6) 0.0043(5) -0.0085(5) -0.0046(5)
C37 0.0233(19) 0.0099(17) 0.0220(19) 0.0025(15) 0.0021(15) 0.0000(14)
C38 0.026(2) 0.0177(19) 0.028(2) -0.0020(16) 0.0019(16) -0.0013(16)
C39 0.024(2) 0.020(2) 0.038(2) 0.0013(18) 0.0115(17) 0.0025(16)
C40 0.0178(19) 0.018(2) 0.049(3) 0.0060(19) -0.0034(18) -0.0036(16)
C41 0.036(2) 0.0151(19) 0.035(2) 0.0055(17) -0.0094(19) 0.0024(17)
C42 0.0230(19) 0.0205(19) 0.024(2) 0.0043(16) 0.0017(16) 0.0028(16)
C43 0.0128(17) 0.0221(18) 0.0178(18) -0.0016(16) 0.0047(14) -0.0031(15)
C44 0.0224(19) 0.021(2) 0.024(2) 0.0017(16) 0.0011(16) -0.0014(15)
C45 0.0199(19) 0.025(2) 0.036(2) -0.0113(18) 0.0043(17) -0.0032(16)
C46 0.024(2) 0.020(2) 0.044(2) 0.0060(19) 0.0088(18) -0.0006(16)
C47 0.026(2) 0.034(2) 0.034(2) 0.0147(19) 0.0135(18) 0.0065(17)
C48 0.033(2) 0.024(2) 0.024(2) 0.0016(16) 0.0059(17) 0.0022(17)
C49 0.0226(19) 0.0198(19) 0.0145(18) 0.0036(15) -0.0031(15) 0.0020(15)
C50 0.035(2) 0.0173(19) 0.038(2) -0.0002(17) 0.0131(18) 0.0030(17)
C51 0.043(3) 0.033(2) 0.043(3) 0.009(2) 0.026(2) 0.004(2)
C52 0.047(3) 0.038(2) 0.018(2) -0.0028(18) 0.0068(18) 0.013(2)
C53 0.031(2) 0.027(2) 0.036(2) -0.0109(18) -0.0041(18) 0.0049(18)
C54 0.029(2) 0.024(2) 0.026(2) -0.0021(17) 0.0026(16) 0.0025(16)
C55 0.0217(18) 0.0170(18) 0.0162(18) -0.0052(15) 0.0081(15) 0.0000(15)
C56 0.032(2) 0.020(2) 0.024(2) -0.0010(16) -0.0024(17) -0.0028(16)
C57 0.033(2) 0.0186(19) 0.0187(19) 0.0031(16) 0.0008(16) -0.0035(16)
C58 0.033(2) 0.021(2) 0.028(2) 0.0054(17) -0.0061(17) 0.0005(17)
C59 0.026(2) 0.027(2) 0.027(2) 0.0012(17) 0.0004(16) -0.0056(17)
C60 0.0234(19) 0.0189(19) 0.024(2) 0.0032(16) 0.0016(16) -0.0019(15)
C61 0.026(2) 0.030(2) 0.027(2) 0.0066(18) -0.0032(17) 0.0002(17)
C62 0.033(2) 0.024(2) 0.043(2) 0.0072(19) -0.0041(19) 0.0010(18)
C63 0.036(2) 0.043(3) 0.041(3) 0.020(2) 0.002(2) 0.001(2)
C64 0.033(2) 0.044(3) 0.035(2) 0.005(2) 0.0008(19) -0.0026(19)
C65 0.035(2) 0.033(2) 0.031(2) -0.0004(19) -0.0027(19) -0.0045(18)
C66 0.029(2) 0.027(2) 0.032(2) 0.0049(18) -0.0061(18) -0.0070(17)
C67 0.034(2) 0.019(2) 0.032(2) 0.0059(17) -0.0037(17) -0.0017(17)
C68 0.045(2) 0.024(2) 0.037(2) 0.0025(19) -0.002(2) 0.0037(19)
C69 0.045(3) 0.033(3) 0.062(3) -0.001(2) 0.009(2) 0.012(2)
C70 0.037(3) 0.036(3) 0.069(3) 0.016(2) -0.014(2) 0.005(2)
C71 0.040(3) 0.026(2) 0.053(3) 0.009(2) -0.016(2) -0.0025(19)
C72 0.039(2) 0.022(2) 0.039(2) 0.0020(18) -0.0114(19) -0.0007(18)
N1 0.0179(15) 0.0180(15) 0.0265(17) 0.0019(13) 0.0001(13) 0.0005(12)
C73 0.030(2) 0.024(2) 0.030(2) 0.0043(17) -0.0011(17) -0.0006(16)
C74 0.032(2) 0.043(2) 0.029(2) 0.0081(19) 0.0063(17) -0.0044(19)
C75 0.027(2) 0.024(2) 0.033(2) 0.0103(17) 0.0079(17) 0.0032(17)
C76 0.036(2) 0.021(2) 0.051(3) 0.0034(19) 0.0092(19) 0.0051(17)
C77 0.0184(19) 0.0169(19) 0.037(2) 0.0011(16) 0.0041(16) -0.0018(15)
C78 0.026(2) 0.023(2) 0.053(3) 0.0015(19) 0.0026(18) 0.0033(17)
C79 0.0231(19) 0.023(2) 0.028(2) -0.0016(16) 0.0029(16) -0.0007(15)
C80 0.039(2) 0.039(2) 0.031(2) 0.0021(19) 0.0042(18) -0.0083(19)
N2 0.0227(18) 0.0259(19) 0.074(3) 0.0049(18) -0.0021(18) 0.0000(14)
C81 0.083(4) 0.137(6) 0.130(6) -0.035(5) -0.062(4) 0.021(4)
C82 0.163(6) 0.193(7) 0.082(4) -0.007(5) -0.014(4) 0.152(6)
C87 0.102(5) 0.101(6) 0.325(12) -0.135(7) -0.021(6) 0.051(4)
C88 0.203(7) 0.095(5) 0.081(4) -0.020(4) -0.084(5) 0.071(5)
C84 0.037(3) 0.083(4) 0.188(6) 0.070(4) -0.004(4) -0.011(3)
C86 0.041(3) 0.045(4) 0.432(13) 0.037(6) 0.026(5) -0.025(3)
C83 0.051(4) 0.86(3) 0.085(5) 0.147(9) -0.013(4) -0.172(9)
C85 0.83(3) 0.015(4) 0.134(7) 0.014(4) 0.217(11) 0.045(8)

loop_
_atom_type_symbol
_atom_type_description
_atom_type_scat_dispersion_real
_atom_type_scat_dispersion_imag
_atom_type_scat_source
C C 0.0033 0.0016 'International Tables Vol C Tables 4.2.6.8 and 6.1.1.4'
H H 0.0000 0.0000 'International Tables Vol C Tables 4.2.6.8 and 6.1.1.4'
B B 0.0013 0.0007 'International Tables Vol C Tables 4.2.6.8 and 6.1.1.4'
N N 0.0061 0.0033 'International Tables Vol C Tables 4.2.6.8 and 6.1.1.4'
P P 0.1023 0.0942 'International Tables Vol C Tables 4.2.6.8 and 6.1.1.4'

loop_
_geom_angle_atom_site_label_1
_geom_angle_atom_site_label_2
_geom_angle_atom_site_label_3
_geom_angle
_geom_angle_site_symmetry_1
_geom_angle_site_symmetry_3
_geom_angle_publ_flag
C13 B1 C7 113.9(3) . . ?
C13 B1 C19 112.8(3) . . ?
C7 B1 C19 102.8(2) . . ?
C13 B1 C1 103.6(2) . . ?
C7 B1 C1 110.9(3) . . ?
C19 B1 C1 113.2(3) . . ?
C31 P1 C23 101.44(15) . . ?
C31 P1 C25 100.88(16) . . ?
C23 P1 C25 104.07(15) . . ?
C2 C1 C6 115.9(3) . . ?
C2 C1 B1 123.0(3) . . ?
C6 C1 B1 120.9(3) . . ?
C1 C2 C3 121.3(4) . . ?
C1 C2 H2 119.3 . . ?
C3 C2 H2 119.3 . . ?
C4 C3 C2 118.2(4) . . ?
C4 C3 H3 120.9 . . ?
C2 C3 H3 120.9 . . ?
C5 C4 C3 122.8(4) . . ?
C5 C4 H4 118.6 . . ?
C3 C4 H4 118.6 . . ?
C4 C5 C6 117.4(4) . . ?
C4 C5 H5 121.3 . . ?
C6 C5 H5 121.3 . . ?
C5 C6 C1 124.4(4) . . ?
C5 C6 H6 117.8 . . ?
C1 C6 H6 117.8 . . ?
C12 C7 C8 114.5(3) . . ?
C12 C7 B1 123.1(3) . . ?
C8 C7 B1 122.1(3) . . ?
C9 C8 C7 123.2(3) . . ?
C9 C8 H8 118.4 . . ?
C7 C8 H8 118.4 . . ?
C10 C9 C8 119.8(4) . . ?
C10 C9 H9 120.1 . . ?
C8 C9 H9 120.1 . . ?
C11 C10 C9 119.6(4) . . ?
C11 C10 H10 120.2 . . ?
C9 C10 H10 120.2 . . ?
C10 C11 C12 119.6(4) . . ?
C10 C11 H11 120.2 . . ?
C12 C11 H11 120.2 . . ?
C7 C12 C11 123.3(4) . . ?
C7 C12 H12 118.3 . . ?
C11 C12 H12 118.3 . . ?
C18 C13 C14 114.0(3) . . ?
C18 C13 B1 122.0(3) . . ?
C14 C13 B1 123.6(3) . . ?
C13 C14 C15 122.5(4) . . ?
C13 C14 H14 118.7 . . ?
C15 C14 H14 118.7 . . ?
C16 C15 C14 119.7(4) . . ?
C16 C15 H15 120.1 . . ?
C14 C15 H15 120.1 . . ?
C15 C16 C17 120.2(4) . . ?
C15 C16 H16 119.9 . . ?
C17 C16 H16 119.9 . . ?
C16 C17 C18 119.2(4) . . ?
C16 C17 H17 120.4 . . ?
C18 C17 H17 120.4 . . ?
C13 C18 C17 124.3(4) . . ?
C13 C18 H18 117.8 . . ?
C17 C18 H18 117.8 . . ?
C24 C19 C20 115.0(3) . . ?
C24 C19 B1 120.7(3) . . ?
C20 C19 B1 124.0(3) . . ?
C21 C20 C19 122.7(3) . . ?
C21 C20 H20 118.6 . . ?
C19 C20 H20 118.6 . . ?
C22 C21 C20 119.7(3) . . ?
C22 C21 H21 120.1 . . ?
C20 C21 H21 120.1 . . ?
C21 C22 C23 120.4(3) . . ?
C21 C22 H22 119.8 . . ?
C23 C22 H22 119.8 . . ?
C22 C23 C24 117.7(3) . . ?
C22 C23 P1 126.4(3) . . ?
C24 C23 P1 115.9(2) . . ?
C19 C24 C23 124.5(3) . . ?
C19 C24 H24 117.8 . . ?
C23 C24 H24 117.8 . . ?
C26 C25 C30 118.7(3) . . ?
C26 C25 P1 117.5(3) . . ?
C30 C25 P1 123.7(3) . . ?
C27 C26 C25 120.1(3) . . ?
C27 C26 H26 119.9 . . ?
C25 C26 H26 119.9 . . ?
C28 C27 C26 120.1(4) . . ?
C28 C27 H27 119.9 . . ?
C26 C27 H27 119.9 . . ?
C29 C28 C27 120.3(4) . . ?
C29 C28 H28 119.9 . . ?
C27 C28 H28 119.9 . . ?
C28 C29 C30 120.0(4) . . ?
C28 C29 H29 120.0 . . ?
C30 C29 H29 120.0 . . ?
C29 C30 C25 120.7(3) . . ?
C29 C30 H30 119.6 . . ?
C25 C30 H30 119.6 . . ?
C36 C31 C32 116.4(4) . . ?
C36 C31 P1 118.5(3) . . ?
C32 C31 P1 125.1(3) . . ?
C33 C32 C31 122.1(4) . . ?
C33 C32 H32 118.9 . . ?
C31 C32 H32 118.9 . . ?
C32 C33 C34 120.5(4) . . ?
C32 C33 H33 119.7 . . ?
C34 C33 H33 119.7 . . ?
C33 C34 C35 118.4(4) . . ?
C33 C34 H34 120.8 . . ?
C35 C34 H34 120.8 . . ?
C36 C35 C34 120.6(4) . . ?
C36 C35 H35 119.7 . . ?
C34 C35 H35 119.7 . . ?
C35 C36 C31 121.9(4) . . ?
C35 C36 H36 119.1 . . ?
C31 C36 H36 119.1 . . ?
C55 B2 C43 111.4(3) . . ?
C55 B2 C49 104.5(2) . . ?
C43 B2 C49 112.1(3) . . ?
C55 B2 C37 115.1(3) . . ?
C43 B2 C37 104.1(3) . . ?
C49 B2 C37 109.8(3) . . ?
C61 P2 C67 99.36(15) . . ?
C61 P2 C57 102.65(16) . . ?
C67 P2 C57 102.81(15) . . ?
C38 C37 C42 114.9(3) . . ?
C38 C37 B2 122.6(3) . . ?
C42 C37 B2 121.9(3) . . ?
C37 C38 C39 122.6(3) . . ?
C37 C38 H38 118.7 . . ?
C39 C38 H38 118.7 . . ?
C40 C39 C38 119.4(3) . . ?
C40 C39 H39 120.3 . . ?
C38 C39 H39 120.3 . . ?
C41 C40 C39 120.3(3) . . ?
C41 C40 H40 119.9 . . ?
C39 C40 H40 119.9 . . ?
C40 C41 C42 119.5(3) . . ?
C40 C41 H41 120.3 . . ?
C42 C41 H41 120.3 . . ?
C41 C42 C37 123.3(3) . . ?
C41 C42 H42 118.4 . . ?
C37 C42 H42 118.4 . . ?
C48 C43 C44 114.8(3) . . ?
C48 C43 B2 121.7(3) . . ?
C44 C43 B2 123.4(3) . . ?
C43 C44 C45 122.3(3) . . ?
C43 C44 H44 118.9 . . ?
C45 C44 H44 118.9 . . ?
C46 C45 C44 120.2(3) . . ?
C46 C45 H45 119.9 . . ?
C44 C45 H45 119.9 . . ?
C47 C46 C45 119.1(3) . . ?
C47 C46 H46 120.4 . . ?
C45 C46 H46 120.4 . . ?
C46 C47 C48 119.8(3) . . ?
C46 C47 H47 120.1 . . ?
C48 C47 H47 120.1 . . ?
C47 C48 C43 123.7(3) . . ?
C47 C48 H48 118.1 . . ?
C43 C48 H48 118.1 . . ?
C50 C49 C54 114.7(3) . . ?
C50 C49 B2 124.0(3) . . ?
C54 C49 B2 121.1(3) . . ?
C51 C50 C49 122.4(3) . . ?
C51 C50 H50 118.8 . . ?
C49 C50 H50 118.8 . . ?
C52 C51 C50 120.8(3) . . ?
C52 C51 H51 119.6 . . ?
C50 C51 H51 119.6 . . ?
C53 C52 C51 118.3(3) . . ?
C53 C52 H52 120.9 . . ?
C51 C52 H52 120.9 . . ?
C52 C53 C54 120.5(3) . . ?
C52 C53 H53 119.8 . . ?
C54 C53 H53 119.8 . . ?
C53 C54 C49 123.2(3) . . ?
C53 C54 H54 118.4 . . ?
C49 C54 H54 118.4 . . ?
C56 C55 C60 114.9(3) . . ?
C56 C55 B2 125.4(3) . . ?
C60 C55 B2 119.4(3) . . ?
C55 C56 C57 123.1(3) . . ?
C55 C56 H56 118.5 . . ?
C57 C56 H56 118.5 . . ?
C58 C57 C56 119.2(3) . . ?
C58 C57 P2 123.1(3) . . ?
C56 C57 P2 117.7(3) . . ?
C59 C58 C57 119.5(3) . . ?
C59 C58 H58 120.3 . . ?
C57 C58 H58 120.3 . . ?
C60 C59 C58 120.1(3) . . ?
C60 C59 H59 119.9 . . ?
C58 C59 H59 119.9 . . ?
C59 C60 C55 123.3(3) . . ?
C59 C60 H60 118.4 . . ?
C55 C60 H60 118.4 . . ?
C66 C61 C62 117.7(3) . . ?
C66 C61 P2 124.1(3) . . ?
C62 C61 P2 118.2(3) . . ?
C63 C62 C61 121.0(4) . . ?
C63 C62 H62 119.5 . . ?
C61 C62 H62 119.5 . . ?
C62 C63 C64 120.6(4) . . ?
C62 C63 H63 119.7 . . ?
C64 C63 H63 119.7 . . ?
C65 C64 C63 119.3(4) . . ?
C65 C64 H64 120.3 . . ?
C63 C64 H64 120.3 . . ?
C64 C65 C66 120.5(4) . . ?
C64 C65 H65 119.7 . . ?
C66 C65 H65 119.7 . . ?
C65 C66 C61 120.9(3) . . ?
C65 C66 H66 119.6 . . ?
C61 C66 H66 119.6 . . ?
C68 C67 C72 117.4(3) . . ?
C68 C67 P2 118.3(3) . . ?
C72 C67 P2 124.3(3) . . ?
C69 C68 C67 120.9(4) . . ?
C69 C68 H68 119.5 . . ?
C67 C68 H68 119.5 . . ?
C68 C69 C70 120.2(4) . . ?
C68 C69 H69 119.9 . . ?
C70 C69 H69 119.9 . . ?
C71 C70 C69 119.2(4) . . ?
C71 C70 H70 120.4 . . ?
C69 C70 H70 120.4 . . ?
C72 C71 C70 120.4(4) . . ?
C72 C71 H71 119.8 . . ?
C70 C71 H71 119.8 . . ?
C71 C72 C67 121.9(4) . . ?
C71 C72 H72 119.1 . . ?
C67 C72 H72 119.1 . . ?
C79 N1 C73 107.9(2) . . ?
C79 N1 C77 111.9(2) . . ?
C73 N1 C77 108.6(2) . . ?
C79 N1 C75 108.2(2) . . ?
C73 N1 C75 112.2(2) . . ?
C77 N1 C75 108.2(2) . . ?
N1 C73 C74 115.7(3) . . ?
N1 C73 H73A 108.4 . . ?
C74 C73 H73A 108.4 . . ?
N1 C73 H73B 108.4 . . ?
C74 C73 H73B 108.4 . . ?
H73A C73 H73B 107.4 . . ?
C73 C74 H74A 109.5 . . ?
C73 C74 H74B 109.5 . . ?
H74A C74 H74B 109.5 . . ?
C73 C74 H74C 109.5 . . ?
H74A C74 H74C 109.5 . . ?
H74B C74 H74C 109.5 . . ?
C76 C75 N1 115.7(3) . . ?
C76 C75 H75A 108.4 . . ?
N1 C75 H75A 108.4 . . ?
C76 C75 H75B 108.4 . . ?
N1 C75 H75B 108.4 . . ?
H75A C75 H75B 107.4 . . ?
C75 C76 H76A 109.5 . . ?
C75 C76 H76B 109.5 . . ?
H76A C76 H76B 109.5 . . ?
C75 C76 H76C 109.5 . . ?
H76A C76 H76C 109.5 . . ?
H76B C76 H76C 109.5 . . ?
N1 C77 C78 115.6(3) . . ?
N1 C77 H77A 108.4 . . ?
C78 C77 H77A 108.4 . . ?
N1 C77 H77B 108.4 . . ?
C78 C77 H77B 108.4 . . ?
H77A C77 H77B 107.5 . . ?
C77 C78 H78A 109.5 . . ?
C77 C78 H78B 109.5 . . ?
H78A C78 H78B 109.5 . . ?
C77 C78 H78C 109.5 . . ?
H78A C78 H78C 109.5 . . ?
H78B C78 H78C 109.5 . . ?
C80 C79 N1 115.7(3) . . ?
C80 C79 H79A 108.4 . . ?
N1 C79 H79A 108.4 . . ?
C80 C79 H79B 108.4 . . ?
N1 C79 H79B 108.4 . . ?
H79A C79 H79B 107.4 . . ?
C79 C80 H80A 109.5 . . ?
C79 C80 H80B 109.5 . . ?
H80A C80 H80B 109.5 . . ?
C79 C80 H80C 109.5 . . ?
H80A C80 H80C 109.5 . . ?
H80B C80 H80C 109.5 . . ?
C85 N2 C83 111.0(7) . . ?
C85 N2 C87 107.7(5) . . ?
C83 N2 C87 115.8(6) . . ?
C85 N2 C81 107.1(5) . . ?
C83 N2 C81 106.0(4) . . ?
C87 N2 C81 108.9(5) . . ?
C82 C81 N2 129.9(5) . . ?
C82 C81 H81A 104.8 . . ?
N2 C81 H81A 104.8 . . ?
C82 C81 H81B 104.8 . . ?
N2 C81 H81B 104.8 . . ?
H81A C81 H81B 105.8 . . ?
C81 C82 H82A 109.5 . . ?
C81 C82 H82B 109.5 . . ?
H82A C82 H82B 109.5 . . ?
C81 C82 H82C 109.5 . . ?
H82A C82 H82C 109.5 . . ?
H82B C82 H82C 109.5 . . ?
N2 C87 C88 114.4(5) . . ?
N2 C87 H87A 108.6 . . ?
C88 C87 H87A 108.6 . . ?
N2 C87 H87B 108.6 . . ?
C88 C87 H87B 108.6 . . ?
H87A C87 H87B 107.6 . . ?
C87 C88 H88A 109.5 . . ?
C87 C88 H88B 109.5 . . ?
H88A C88 H88B 109.5 . . ?
C87 C88 H88C 109.5 . . ?
H88A C88 H88C 109.5 . . ?
H88B C88 H88C 109.5 . . ?
C83 C84 H84A 109.5 . . ?
C83 C84 H84B 109.5 . . ?
H84A C84 H84B 109.5 . . ?
C83 C84 H84C 109.5 . . ?
H84A C84 H84C 109.5 . . ?
H84B C84 H84C 109.5 . . ?
C85 C86 H86A 109.5 . . ?
C85 C86 H86B 109.5 . . ?
H86A C86 H86B 109.5 . . ?
C85 C86 H86C 109.5 . . ?
H86A C86 H86C 109.5 . . ?
H86B C86 H86C 109.5 . . ?
C84 C83 N2 150.6(6) . . ?
C84 C83 H83A 99.0 . . ?
N2 C83 H83A 99.0 . . ?
C84 C83 H83B 99.0 . . ?
N2 C83 H83B 99.0 . . ?
H83A C83 H83B 103.9 . . ?
C86 C85 N2 156.9(12) . . ?
C86 C85 H85A 97.1 . . ?
N2 C85 H85A 97.1 . . ?
C86 C85 H85B 97.1 . . ?
N2 C85 H85B 97.1 . . ?
H85A C85 H85B 103.5 . . ?

loop_
_geom_bond_atom_site_label_1
_geom_bond_atom_site_label_2
_geom_bond_distance
_geom_bond_site_symmetry_2
_geom_bond_publ_flag
B1 C13 1.629(4) . ?
B1 C7 1.643(5) . ?
B1 C19 1.644(5) . ?
B1 C1 1.651(5) . ?
P1 C31 1.823(4) . ?
P1 C23 1.829(3) . ?
P1 C25 1.834(3) . ?
C1 C2 1.379(4) . ?
C1 C6 1.395(4) . ?
C2 C3 1.437(5) . ?
C2 H2 0.9500 . ?
C3 C4 1.372(5) . ?
C3 H3 0.9500 . ?
C4 C5 1.351(5) . ?
C4 H4 0.9500 . ?
C5 C6 1.390(5) . ?
C5 H5 0.9500 . ?
C6 H6 0.9500 . ?
C7 C12 1.391(4) . ?
C7 C8 1.397(4) . ?
C8 C9 1.386(4) . ?
C8 H8 0.9500 . ?
C9 C10 1.371(5) . ?
C9 H9 0.9500 . ?
C10 C11 1.369(5) . ?
C10 H10 0.9500 . ?
C11 C12 1.393(4) . ?
C11 H11 0.9500 . ?
C12 H12 0.9500 . ?
C13 C18 1.381(4) . ?
C13 C14 1.403(4) . ?
C14 C15 1.405(4) . ?
C14 H14 0.9500 . ?
C15 C16 1.354(5) . ?
C15 H15 0.9500 . ?
C16 C17 1.363(5) . ?
C16 H16 0.9500 . ?
C17 C18 1.386(5) . ?
C17 H17 0.9500 . ?
C18 H18 0.9500 . ?
C19 C24 1.384(4) . ?
C19 C20 1.396(4) . ?
C20 C21 1.389(4) . ?
C20 H20 0.9500 . ?
C21 C22 1.370(4) . ?
C21 H21 0.9500 . ?
C22 C23 1.392(4) . ?
C22 H22 0.9500 . ?
C23 C24 1.392(4) . ?
C24 H24 0.9500 . ?
C25 C26 1.390(4) . ?
C25 C30 1.392(4) . ?
C26 C27 1.382(5) . ?
C26 H26 0.9500 . ?
C27 C28 1.379(5) . ?
C27 H27 0.9500 . ?
C28 C29 1.370(4) . ?
C28 H28 0.9500 . ?
C29 C30 1.376(4) . ?
C29 H29 0.9500 . ?
C30 H30 0.9500 . ?
C31 C36 1.393(4) . ?
C31 C32 1.394(5) . ?
C32 C33 1.379(4) . ?
C32 H32 0.9500 . ?
C33 C34 1.383(5) . ?
C33 H33 0.9500 . ?
C34 C35 1.386(5) . ?
C34 H34 0.9500 . ?
C35 C36 1.381(5) . ?
C35 H35 0.9500 . ?
C36 H36 0.9500 . ?
B2 C55 1.636(4) . ?
B2 C43 1.641(5) . ?
B2 C49 1.651(5) . ?
B2 C37 1.654(4) . ?
P2 C61 1.834(4) . ?
P2 C67 1.843(3) . ?
P2 C57 1.843(3) . ?
C37 C38 1.400(4) . ?
C37 C42 1.409(4) . ?
C38 C39 1.409(4) . ?
C38 H38 0.9500 . ?
C39 C40 1.377(4) . ?
C39 H39 0.9500 . ?
C40 C41 1.376(4) . ?
C40 H40 0.9500 . ?
C41 C42 1.388(4) . ?
C41 H41 0.9500 . ?
C42 H42 0.9500 . ?
C43 C48 1.394(4) . ?
C43 C44 1.396(4) . ?
C44 C45 1.398(4) . ?
C44 H44 0.9500 . ?
C45 C46 1.379(4) . ?
C45 H45 0.9500 . ?
C46 C47 1.372(4) . ?
C46 H46 0.9500 . ?
C47 C48 1.381(4) . ?
C47 H47 0.9500 . ?
C48 H48 0.9500 . ?
C49 C50 1.395(4) . ?
C49 C54 1.397(4) . ?
C50 C51 1.384(4) . ?
C50 H50 0.9500 . ?
C51 C52 1.377(5) . ?
C51 H51 0.9500 . ?
C52 C53 1.373(4) . ?
C52 H52 0.9500 . ?
C53 C54 1.376(4) . ?
C53 H53 0.9500 . ?
C54 H54 0.9500 . ?
C55 C56 1.397(4) . ?
C55 C60 1.401(4) . ?
C56 C57 1.408(4) . ?
C56 H56 0.9500 . ?
C57 C58 1.384(4) . ?
C58 C59 1.383(4) . ?
C58 H58 0.9500 . ?
C59 C60 1.382(4) . ?
C59 H59 0.9500 . ?
C60 H60 0.9500 . ?
C61 C66 1.393(4) . ?
C61 C62 1.394(4) . ?
C62 C63 1.371(5) . ?
C62 H62 0.9500 . ?
C63 C64 1.378(5) . ?
C63 H63 0.9500 . ?
C64 C65 1.374(4) . ?
C64 H64 0.9500 . ?
C65 C66 1.378(4) . ?
C65 H65 0.9500 . ?
C66 H66 0.9500 . ?
C67 C68 1.386(4) . ?
C67 C72 1.394(4) . ?
C68 C69 1.384(5) . ?
C68 H68 0.9500 . ?
C69 C70 1.390(5) . ?
C69 H69 0.9500 . ?
C70 C71 1.371(5) . ?
C70 H70 0.9500 . ?
C71 C72 1.366(4) . ?
C71 H71 0.9500 . ?
C72 H72 0.9500 . ?
N1 C79 1.513(4) . ?
N1 C73 1.514(4) . ?
N1 C77 1.517(4) . ?
N1 C75 1.526(4) . ?
C73 C74 1.514(4) . ?
C73 H73A 0.9900 . ?
C73 H73B 0.9900 . ?
C74 H74A 0.9800 . ?
C74 H74B 0.9800 . ?
C74 H74C 0.9800 . ?
C75 C76 1.508(4) . ?
C75 H75A 0.9900 . ?
C75 H75B 0.9900 . ?
C76 H76A 0.9800 . ?
C76 H76B 0.9800 . ?
C76 H76C 0.9800 . ?
C77 C78 1.519(4) . ?
C77 H77A 0.9900 . ?
C77 H77B 0.9900 . ?
C78 H78A 0.9800 . ?
C78 H78B 0.9800 . ?
C78 H78C 0.9800 . ?
C79 C80 1.502(4) . ?
C79 H79A 0.9900 . ?
C79 H79B 0.9900 . ?
C80 H80A 0.9800 . ?
C80 H80B 0.9800 . ?
C80 H80C 0.9800 . ?
N2 C85 1.387(6) . ?
N2 C83 1.393(6) . ?
N2 C87 1.434(6) . ?
N2 C81 1.495(6) . ?
C81 C82 1.303(6) . ?
C81 H81A 0.9900 . ?
C81 H81B 0.9900 . ?
C82 H82A 0.9800 . ?
C82 H82B 0.9800 . ?
C82 H82C 0.9800 . ?
C87 C88 1.539(8) . ?
C87 H87A 0.9900 . ?
C87 H87B 0.9900 . ?
C88 H88A 0.9800 . ?
C88 H88B 0.9800 . ?
C88 H88C 0.9800 . ?
C84 C83 1.195(6) . ?
C84 H84A 0.9800 . ?
C84 H84B 0.9800 . ?
C84 H84C 0.9800 . ?
C86 C85 1.187(8) . ?
C86 H86A 0.9800 . ?
C86 H86B 0.9800 . ?
C86 H86C 0.9800 . ?
C83 H83A 0.9900 . ?
C83 H83B 0.9900 . ?
C85 H85A 0.9900 . ?
C85 H85B 0.9900 . ?
